data_2021028
loop_
_publ_author_name
'Borjas Nevarez, Rosendo'
'Balasekaran, Samundeeswari Mariappan'
'Kim, Eunja'
'Weck, Philippe'
'Poineau, Frederic'

_publ_section_title
;
 Zirconium tetrachloride revisited
;
_journal_coeditor_code YO3045
_journal_issue 3
_journal_name_full 'Acta Crystallographica Section C'
_journal_page_first
;
;
_journal_paper_doi 10.1107/S205322961800219X
_journal_volume 74
_journal_year 2018
_chemical_formula_iupac 'Zr Cl4'
_chemical_formula_moiety 'Cl4 Zr'
_chemical_formula_sum 'Cl4 Zr'
_chemical_formula_weight 233.02
_chemical_name_common ZrCl4
_chemical_name_systematic
;
Zirconium tetrachloride
;
_space_group_crystal_system orthorhombic
_space_group_IT_number 29
_space_group_name_Hall 'P 2c -2ac'
_space_group_name_H-M_alt 'P c a 21'
_symmetry_space_group_name_Hall 'P 2c -2ac'
_symmetry_space_group_name_H-M 'P c a 21'
_atom_sites_solution_hydrogens notdet
_atom_sites_solution_primary heavy
_atom_sites_solution_secondary difmap
_cell_angle_alpha 90
_cell_angle_beta 90
_cell_angle_gamma 90
_cell_formula_units_Z 4
_cell_length_a 6.2311(8)
_cell_length_b 7.3497(10)
_cell_length_c 11.9462(15)
_cell_measurement_reflns_used 2581
_cell_measurement_temperature 150.(2)
_cell_measurement_theta_max 27.8828
_cell_measurement_theta_min 2.7714
_cell_volume 547.10(12)
_computing_cell_refinement
;
APEX3 (Bruker, 2016)
;
_computing_data_collection
;
BIS (Bruker, 2016)
;
_computing_data_reduction
;
SAINT (Bruker, 2015)
;
_computing_molecular_graphics
;
shelXle (H\"ubschle <i>et al.</i>,  2011)
;
_computing_publication_material
;
APEX3 (Bruker, 2016)
;
_computing_structure_refinement 'SHELXL2014 (Sheldrick, 2015b)'
_computing_structure_solution 'SHELXT2014 (Sheldrick, 2015a)'
_diffrn_ambient_temperature 150.(2)
_diffrn_detector_area_resol_mean 8.3333
_diffrn_measured_fraction_theta_full 0.982
_diffrn_measured_fraction_theta_max 0.982
_diffrn_measurement_device_type 'Bruker D8 QUEST'
_diffrn_measurement_method '\f and \w scans'
_diffrn_radiation_monochromator 'curved graphite'
_diffrn_radiation_type 'Mo K\a'
_diffrn_radiation_wavelength 0.71073
_diffrn_reflns_av_R_equivalents 0.0511
_diffrn_reflns_av_unetI/netI 0.0349
_diffrn_reflns_limit_h_max 7
_diffrn_reflns_limit_h_min -7
_diffrn_reflns_limit_k_max 8
_diffrn_reflns_limit_k_min -8
_diffrn_reflns_limit_l_max 14
_diffrn_reflns_limit_l_min -14
_diffrn_reflns_number 5124
_diffrn_reflns_theta_full 24.70
_diffrn_reflns_theta_max 24.70
_diffrn_reflns_theta_min 6.52
_diffrn_source 'sealed tube'
_diffrn_source_type 'Siemens KFFMo2K-90'
_exptl_absorpt_coefficient_mu 3.789
_exptl_absorpt_correction_T_max 0.78
_exptl_absorpt_correction_T_min 0.64
_exptl_absorpt_correction_type numerical
_exptl_absorpt_process_details
;
(SADABS; Krause <i>et al.</i>,  2015)
;
_exptl_crystal_colour 'translucent colourless'
_exptl_crystal_density_diffrn 2.829
_exptl_crystal_density_method 'not measured'
_exptl_crystal_description 'rectangular plate'
_exptl_crystal_F_000 432
_exptl_crystal_size_max 0.09
_exptl_crystal_size_mid 0.08
_exptl_crystal_size_min 0.06
_refine_diff_density_max 2.080
_refine_diff_density_min -0.521
_refine_ls_abs_structure_details
;
Flack <i>x</i> determined using 374 quotients [(I+)-(I-)]/[(I+)+(I-)]
(Parsons <i>et al.</i>,  2013)
;
_refine_ls_abs_structure_Flack -0.03(14)
_refine_ls_extinction_method none
_refine_ls_goodness_of_fit_ref 1.038
_refine_ls_hydrogen_treatment undef
_refine_ls_matrix_type full
_refine_ls_number_parameters 46
_refine_ls_number_reflns 906
_refine_ls_number_restraints 1
_refine_ls_restrained_S_all 1.038
_refine_ls_R_factor_all 0.0369
_refine_ls_R_factor_gt 0.0334
_refine_ls_shift/su_max 0.000
_refine_ls_shift/su_mean 0.000
_refine_ls_structure_factor_coef Fsqd
_refine_ls_weighting_details 'w=1/[\s^2^(Fo^2^)+(0.0514P)^2^] where P=(Fo^2^+2Fc^2^)/3'
_refine_ls_weighting_scheme calc
_refine_ls_wR_factor_gt 0.0777
_refine_ls_wR_factor_ref 0.0801
_reflns_number_gt 853
_reflns_number_total 906
_reflns_threshold_expression 'I > 2\s(I)'
_cod_data_source_file yo3045sup1.cif
_cod_data_source_block SMB_ZrCl4a_a_150K
_cod_database_code 2021028
_publcif_datablock.id {e7ad573b-831c-4b2d-ba94-e9a875cfa1d3}

loop_
_space_group_symop_operation_xyz
'x, y, z'
'-x, -y, z+1/2'
'x+1/2, -y, z'
'-x+1/2, y, z+1/2'

loop_
_atom_site_type_symbol
_atom_site_label
_atom_site_fract_x
_atom_site_fract_y
_atom_site_fract_z
_atom_site_U_iso_or_equiv
_atom_site_adp_type
_atom_site_calc_flag
_atom_site_occupancy
Zr Zr1 0.42306(12) 0.33410(10) 0.50001(13) 0.0191(3) Uani d 1
Cl Cl1 0.5726(4) 0.1359(3) 0.6287(2) 0.0265(6) Uani d 1
Cl Cl2 0.0927(4) 0.3896(3) 0.61336(18) 0.0211(6) Uani d 1
Cl Cl3 0.2797(4) 0.1309(3) 0.3725(2) 0.0276(6) Uani d 1
Cl Cl4 0.7507(4) 0.3926(3) 0.38452(18) 0.0229(6) Uani d 1

loop_
_atom_site_aniso_label
_atom_site_aniso_U_11
_atom_site_aniso_U_22
_atom_site_aniso_U_33
_atom_site_aniso_U_12
_atom_site_aniso_U_13
_atom_site_aniso_U_23
Zr1 0.0150(4) 0.0208(5) 0.0213(5) 0.0002(4) 0.0005(4) 0.0006(5)
Cl1 0.0252(14) 0.0281(13) 0.0262(14) 0.0041(10) -0.0028(10) 0.0042(11)
Cl2 0.0161(12) 0.0250(12) 0.0222(13) 0.0024(9) 0.0024(9) 0.0035(10)
Cl3 0.0273(12) 0.0279(12) 0.0277(14) -0.0030(11) -0.0037(13) -0.0040(10)
Cl4 0.0184(11) 0.0254(11) 0.0247(14) -0.0022(10) 0.0018(11) -0.0029(10)

loop_
_atom_type_symbol
_atom_type_description
_atom_type_scat_dispersion_real
_atom_type_scat_dispersion_imag
_atom_type_scat_source
Cl Cl 0.1484 0.1585 'International Tables Vol C Tables 4.2.6.8 and 6.1.1.4'
Zr Zr -2.9673 0.5597 'International Tables Vol C Tables 4.2.6.8 and 6.1.1.4'

loop_
_geom_angle_atom_site_label_1
_geom_angle_atom_site_label_2
_geom_angle_atom_site_label_3
_geom_angle_site_symmetry_1
_geom_angle_site_symmetry_3
_geom_angle
Cl3 Zr1 Cl1 . . 100.76(9)
Cl3 Zr1 Cl2 . . 98.31(9)
Cl1 Zr1 Cl2 . . 94.27(9)
Cl3 Zr1 Cl4 . . 93.60(10)
Cl1 Zr1 Cl4 . . 98.39(9)
Cl2 Zr1 Cl4 . . 160.69(9)
Cl3 Zr1 Cl2 . 3_565 169.05(11)
Cl1 Zr1 Cl2 . 3_565 88.99(9)
Cl2 Zr1 Cl2 . 3_565 85.81(8)
Cl4 Zr1 Cl2 . 3_565 79.93(7)
Cl3 Zr1 Cl4 . 3_465 89.43(10)
Cl1 Zr1 Cl4 . 3_465 168.97(10)
Cl2 Zr1 Cl4 . 3_465 79.94(7)
Cl4 Zr1 Cl4 . 3_465 85.05(7)
Cl2 Zr1 Cl4 3_565 3_465 81.27(7)
Zr1 Cl2 Zr1 . 3_465 100.15(9)
Zr1 Cl4 Zr1 . 3_565 99.96(9)

loop_
_geom_bond_atom_site_label_1
_geom_bond_atom_site_label_2
_geom_bond_site_symmetry_2
_geom_bond_distance
Zr1 Cl3 . 2.313(3)
Zr1 Cl1 . 2.314(3)
Zr1 Cl2 . 2.497(2)
Zr1 Cl4 . 2.501(2)
Zr1 Cl2 3_565 2.660(3)
Zr1 Cl4 3_465 2.663(2)
Cl2 Zr1 3_465 2.660(3)
Cl4 Zr1 3_565 2.663(2)

_cod_database_fobs_code 2021028
